data_4509629
loop_
_publ_author_name
'Basu, Tannistha'
'Sparkes, Hazel A.'
'Mondal, Raju'

_publ_section_title
;
 Construction of Extended Molecular Networks with Heterosynthons in
 Cocrystals of Pyrazole and Acids
;
_journal_issue 12
_journal_name_full 'Crystal Growth &amp; Design'
_journal_page_first 5164
_journal_paper_doi 10.1021/cg900559q
_journal_volume 9
_journal_year 2009
_chemical_formula_moiety 'C11 H16 N4, 0.5(C8 H6 O4)'
_chemical_formula_sum 'C15 H19 N4 O2'
_chemical_formula_weight 287.34
_chemical_name_systematic
; 
 ? 
;
_space_group_IT_number 14
_symmetry_cell_setting monoclinic
_symmetry_space_group_name_Hall '-P 2ybc'
_symmetry_space_group_name_H-M 'P 1 21/c 1'
_atom_sites_solution_hydrogens geom
_atom_sites_solution_primary direct
_atom_sites_solution_secondary difmap
_audit_creation_method SHELXL-97
_cell_angle_alpha 90.00
_cell_angle_beta 99.467(1)
_cell_angle_gamma 90.00
_cell_formula_units_Z 4
_cell_length_a 11.3836(4)
_cell_length_b 8.2281(3)
_cell_length_c 16.0591(6)
_cell_measurement_reflns_used 3875
_cell_measurement_temperature 120(2)
_cell_measurement_theta_max 28.272
_cell_measurement_theta_min 2.478
_cell_volume 1483.70(9)
_computing_cell_refinement 'SAINT version 6.45A (Bruker, 2003)'
_computing_data_collection 'SMART version 5.054 (Bruker, 1999)'
_computing_data_reduction 'SAINT version 6.45A (Bruker, 2003)'
_computing_molecular_graphics 'ORTEP3 for Windows (Farrugia, 1997)'
_computing_publication_material 'WinGX publication routines (Farrugia, 1999)'
_computing_structure_refinement 'SHELXL-97 (Sheldrick, 1997)'
_computing_structure_solution 'SHELXS-97 (Sheldrick, 1990)'
_diffrn_ambient_temperature 120(2)
_diffrn_detector_area_resol_mean 8
_diffrn_measured_fraction_theta_full 1.000
_diffrn_measured_fraction_theta_max 0.998
_diffrn_measurement_device_type 'Bruker SMART 6K CCD Detector'
_diffrn_measurement_method \w
_diffrn_radiation_monochromator graphite
_diffrn_radiation_source 'fine-focus sealed tube'
_diffrn_radiation_type MoK\a
_diffrn_radiation_wavelength 0.71073
_diffrn_reflns_av_R_equivalents 0.0248
_diffrn_reflns_av_sigmaI/netI 0.0290
_diffrn_reflns_limit_h_max 15
_diffrn_reflns_limit_h_min -12
_diffrn_reflns_limit_k_max 10
_diffrn_reflns_limit_k_min -10
_diffrn_reflns_limit_l_max 21
_diffrn_reflns_limit_l_min -21
_diffrn_reflns_number 11372
_diffrn_reflns_theta_full 25.00
_diffrn_reflns_theta_max 28.29
_diffrn_reflns_theta_min 1.81
_exptl_absorpt_coefficient_mu 0.088
_exptl_absorpt_correction_T_max 0.983
_exptl_absorpt_correction_T_min 0.906
_exptl_absorpt_correction_type multi-scan
_exptl_absorpt_process_details 'SADABS (G. Sheldrick, 1998)'
_exptl_crystal_colour colourless
_exptl_crystal_density_diffrn 1.286
_exptl_crystal_density_method 'not measured'
_exptl_crystal_description block
_exptl_crystal_F_000 612
_exptl_crystal_size_max 0.47
_exptl_crystal_size_mid 0.21
_exptl_crystal_size_min 0.19
_refine_diff_density_max 0.334
_refine_diff_density_min -0.267
_refine_diff_density_rms 0.050
_refine_ls_extinction_method none
_refine_ls_goodness_of_fit_ref 1.077
_refine_ls_hydrogen_treatment constr
_refine_ls_matrix_type full
_refine_ls_number_parameters 195
_refine_ls_number_reflns 3678
_refine_ls_number_restraints 0
_refine_ls_restrained_S_all 1.077
_refine_ls_R_factor_all 0.0580
_refine_ls_R_factor_gt 0.0454
_refine_ls_shift/su_max 0.000
_refine_ls_shift/su_mean 0.000
_refine_ls_structure_factor_coef Fsqd
_refine_ls_weighting_details 'calc w=1/[\s^2^(Fo^2^)+(0.0700P)^2^+0.3758P] where P=(Fo^2^+2Fc^2^)/3'
_refine_ls_weighting_scheme calc
_refine_ls_wR_factor_gt 0.1241
_refine_ls_wR_factor_ref 0.1348
_reflns_number_gt 2884
_reflns_number_total 3678
_reflns_threshold_expression >2sigma(I)
_cod_data_source_file cg900559qsup1.cif
_cod_data_source_block 08has017
_cod_original_sg_symbol_H-M 'P 21/c'
_cod_database_code 4509629

loop_
_symmetry_equiv_pos_as_xyz
'x, y, z'
'-x, y+1/2, -z+1/2'
'-x, -y, -z'
'x, -y-1/2, z-1/2'

loop_
_atom_site_label
_atom_site_type_symbol
_atom_site_fract_x
_atom_site_fract_y
_atom_site_fract_z
_atom_site_U_iso_or_equiv
_atom_site_adp_type
_atom_site_occupancy
_atom_site_symmetry_multiplicity
_atom_site_calc_flag
_atom_site_refinement_flags
O1 O 0.53188(9) 0.63751(14) 0.22065(6) 0.0336(3) Uani 1 1 d .
O2 O 0.68638(10) 0.47769(14) 0.20592(6) 0.0349(3) Uani 1 1 d .
H2 H 0.7006 0.4839 0.2588 0.042 Uiso 1 1 calc R
N1 N 0.75829(11) 0.47917(15) 0.36758(7) 0.0267(3) Uani 1 1 d .
N2 N 0.81245(10) 0.34441(15) 0.40396(7) 0.0265(3) Uani 1 1 d .
H2A H 0.8193 0.2526 0.3770 0.032 Uiso 1 1 calc R
N3 N 0.81015(11) 0.40602(15) 0.78651(7) 0.0287(3) Uani 1 1 d .
N4 N 0.69832(11) 0.41973(15) 0.74222(7) 0.0289(3) Uani 1 1 d .
H4 H 0.6342 0.3850 0.7607 0.035 Uiso 1 1 calc R
C1 C 0.76613(12) 0.59091(17) 0.42867(8) 0.0261(3) Uani 1 1 d .
C2 C 0.82679(12) 0.52649(17) 0.50516(8) 0.0252(3) Uani 1 1 d .
C3 C 0.85472(12) 0.36820(17) 0.48678(8) 0.0254(3) Uani 1 1 d .
C4 C 0.71499(15) 0.75650(19) 0.41057(9) 0.0348(3) Uani 1 1 d .
H4A H 0.6660 0.7577 0.3544 0.052 Uiso 1 1 calc R
H4B H 0.7797 0.8356 0.4124 0.052 Uiso 1 1 calc R
H4C H 0.6657 0.7850 0.4530 0.052 Uiso 1 1 calc R
C5 C 0.91965(14) 0.23798(18) 0.54040(9) 0.0322(3) Uani 1 1 d .
H5A H 0.9187 0.1376 0.5075 0.048 Uiso 1 1 calc R
H5B H 0.8807 0.2189 0.5896 0.048 Uiso 1 1 calc R
H5C H 1.0022 0.2720 0.5594 0.048 Uiso 1 1 calc R
C6 C 0.85697(14) 0.61317(18) 0.58874(8) 0.0297(3) Uani 1 1 d .
H6A H 0.9446 0.6243 0.6028 0.036 Uiso 1 1 calc R
H6B H 0.8227 0.7240 0.5827 0.036 Uiso 1 1 calc R
C7 C 0.69642(13) 0.49241(16) 0.66686(8) 0.0267(3) Uani 1 1 d .
C8 C 0.81253(13) 0.52929(16) 0.66088(8) 0.0255(3) Uani 1 1 d .
C9 C 0.88056(13) 0.47255(17) 0.73665(8) 0.0258(3) Uani 1 1 d .
C10 C 0.58312(14) 0.51711(19) 0.60704(10) 0.0340(3) Uani 1 1 d .
H10A H 0.5187 0.5405 0.6389 0.051 Uiso 1 1 calc R
H10B H 0.5640 0.4185 0.5733 0.051 Uiso 1 1 calc R
H10C H 0.5922 0.6086 0.5695 0.051 Uiso 1 1 calc R
C11 C 1.01270(14) 0.4768(2) 0.76375(9) 0.0336(3) Uani 1 1 d .
H11A H 1.0507 0.4059 0.7270 0.050 Uiso 1 1 calc R
H11B H 1.0325 0.4391 0.8222 0.050 Uiso 1 1 calc R
H11C H 1.0414 0.5884 0.7597 0.050 Uiso 1 1 calc R
C12 C 0.58650(12) 0.55219(18) 0.17777(8) 0.0273(3) Uani 1 1 d .
C13 C 0.44297(12) 0.60975(17) 0.04579(8) 0.0270(3) Uani 1 1 d .
H13 H 0.4040 0.6847 0.0771 0.032 Uiso 1 1 calc R
C14 C 0.54273(12) 0.52483(17) 0.08551(8) 0.0250(3) Uani 1 1 d .
C15 C 0.59959(12) 0.41487(17) 0.03936(8) 0.0264(3) Uani 1 1 d .
H15 H 0.6675 0.3568 0.0662 0.032 Uiso 1 1 calc R

loop_
_atom_site_aniso_label
_atom_site_aniso_U_11
_atom_site_aniso_U_22
_atom_site_aniso_U_33
_atom_site_aniso_U_23
_atom_site_aniso_U_13
_atom_site_aniso_U_12
O1 0.0297(5) 0.0469(6) 0.0240(5) -0.0020(4) 0.0040(4) 0.0014(5)
O2 0.0329(6) 0.0499(7) 0.0197(5) -0.0007(4) -0.0025(4) 0.0081(5)
N1 0.0268(6) 0.0330(6) 0.0194(5) 0.0019(4) 0.0014(4) 0.0031(5)
N2 0.0277(6) 0.0301(6) 0.0209(5) -0.0015(4) 0.0016(4) 0.0018(5)
N3 0.0296(6) 0.0329(6) 0.0226(6) 0.0022(5) 0.0015(5) 0.0001(5)
N4 0.0278(6) 0.0347(6) 0.0242(6) 0.0015(5) 0.0045(5) 0.0000(5)
C1 0.0254(7) 0.0323(7) 0.0206(6) 0.0015(5) 0.0035(5) -0.0003(5)
C2 0.0259(7) 0.0305(7) 0.0188(6) 0.0011(5) 0.0028(5) -0.0032(5)
C3 0.0245(6) 0.0316(7) 0.0196(6) 0.0016(5) 0.0019(5) -0.0023(5)
C4 0.0413(9) 0.0333(8) 0.0285(7) 0.0031(6) 0.0015(6) 0.0055(6)
C5 0.0345(8) 0.0332(7) 0.0273(7) 0.0043(6) 0.0004(6) 0.0019(6)
C6 0.0363(8) 0.0320(7) 0.0201(6) -0.0002(5) 0.0030(5) -0.0068(6)
C7 0.0314(7) 0.0258(6) 0.0221(6) -0.0008(5) 0.0021(5) 0.0018(5)
C8 0.0304(7) 0.0262(7) 0.0190(6) -0.0012(5) 0.0015(5) -0.0010(5)
C9 0.0297(7) 0.0274(7) 0.0195(6) -0.0013(5) 0.0015(5) -0.0012(5)
C10 0.0324(8) 0.0360(8) 0.0309(7) 0.0017(6) -0.0024(6) 0.0025(6)
C11 0.0314(8) 0.0415(8) 0.0260(7) 0.0005(6) -0.0011(6) -0.0023(6)
C12 0.0249(7) 0.0342(7) 0.0222(6) 0.0029(5) 0.0017(5) -0.0030(5)
C13 0.0263(7) 0.0309(7) 0.0234(6) 0.0008(5) 0.0030(5) -0.0003(5)
C14 0.0240(7) 0.0293(7) 0.0210(6) 0.0021(5) 0.0020(5) -0.0036(5)
C15 0.0237(6) 0.0306(7) 0.0235(6) 0.0030(5) 0.0000(5) -0.0007(5)

loop_
_atom_type_symbol
_atom_type_description
_atom_type_scat_dispersion_real
_atom_type_scat_dispersion_imag
_atom_type_scat_source
C C 0.0033 0.0016 'International Tables Vol C Tables 4.2.6.8 and 6.1.1.4'
H H 0.0000 0.0000 'International Tables Vol C Tables 4.2.6.8 and 6.1.1.4'
N N 0.0061 0.0033 'International Tables Vol C Tables 4.2.6.8 and 6.1.1.4'
O O 0.0106 0.0060 'International Tables Vol C Tables 4.2.6.8 and 6.1.1.4'

loop_
_geom_angle_atom_site_label_1
_geom_angle_atom_site_label_2
_geom_angle_atom_site_label_3
_geom_angle
_geom_angle_site_symmetry_1
C12 O2 H2 109.5 .
C1 N1 N2 106.02(11) .
C3 N2 N1 111.66(11) .
C3 N2 H2A 124.2 .
N1 N2 H2A 124.2 .
C9 N3 N4 104.75(11) .
C7 N4 N3 112.52(12) .
C7 N4 H4 123.7 .
N3 N4 H4 123.7 .
N1 C1 C2 110.18(12) .
N1 C1 C4 120.57(12) .
C2 C1 C4 129.26(13) .
C3 C2 C1 105.35(12) .
C3 C2 C6 127.44(13) .
C1 C2 C6 127.20(13) .
N2 C3 C2 106.79(12) .
N2 C3 C5 121.74(13) .
C2 C3 C5 131.46(12) .
C1 C4 H4A 109.5 .
C1 C4 H4B 109.5 .
H4A C4 H4B 109.5 .
C1 C4 H4C 109.5 .
H4A C4 H4C 109.5 .
H4B C4 H4C 109.5 .
C3 C5 H5A 109.5 .
C3 C5 H5B 109.5 .
H5A C5 H5B 109.5 .
C3 C5 H5C 109.5 .
H5A C5 H5C 109.5 .
H5B C5 H5C 109.5 .
C8 C6 C2 114.31(12) .
C8 C6 H6A 108.7 .
C2 C6 H6A 108.7 .
C8 C6 H6B 108.7 .
C2 C6 H6B 108.7 .
H6A C6 H6B 107.6 .
N4 C7 C8 106.69(13) .
N4 C7 C10 121.61(13) .
C8 C7 C10 131.69(13) .
C7 C8 C9 105.34(12) .
C7 C8 C6 127.11(13) .
C9 C8 C6 127.55(13) .
N3 C9 C8 110.70(12) .
N3 C9 C11 120.51(12) .
C8 C9 C11 128.78(13) .
C7 C10 H10A 109.5 .
C7 C10 H10B 109.5 .
H10A C10 H10B 109.5 .
C7 C10 H10C 109.5 .
H10A C10 H10C 109.5 .
H10B C10 H10C 109.5 .
C9 C11 H11A 109.5 .
C9 C11 H11B 109.5 .
H11A C11 H11B 109.5 .
C9 C11 H11C 109.5 .
H11A C11 H11C 109.5 .
H11B C11 H11C 109.5 .
O1 C12 O2 124.70(13) .
O1 C12 C14 121.69(13) .
O2 C12 C14 113.60(12) .
C15 C13 C14 120.21(13) 3_665
C15 C13 H13 119.9 3_665
C14 C13 H13 119.9 .
C15 C14 C13 119.73(12) .
C15 C14 C12 120.96(12) .
C13 C14 C12 119.31(12) .
C13 C15 C14 120.06(13) 3_665
C13 C15 H15 120.0 3_665
C14 C15 H15 120.0 .

loop_
_geom_bond_atom_site_label_1
_geom_bond_atom_site_label_2
_geom_bond_distance
_geom_bond_site_symmetry_2
O1 C12 1.2225(17) .
O2 C12 1.3053(18) .
O2 H2 0.8400 .
N1 C1 1.3367(18) .
N1 N2 1.3536(16) .
N2 C3 1.3522(17) .
N2 H2A 0.8800 .
N3 C9 1.3396(18) .
N3 N4 1.3569(17) .
N4 C7 1.3469(17) .
N4 H4 0.8800 .
C1 C2 1.4099(18) .
C1 C4 1.491(2) .
C2 C3 1.384(2) .
C2 C6 1.5087(18) .
C3 C5 1.4921(19) .
C4 H4A 0.9800 .
C4 H4B 0.9800 .
C4 H4C 0.9800 .
C5 H5A 0.9800 .
C5 H5B 0.9800 .
C5 H5C 0.9800 .
C6 C8 1.5058(18) .
C6 H6A 0.9900 .
C6 H6B 0.9900 .
C7 C8 1.375(2) .
C7 C10 1.490(2) .
C8 C9 1.4100(19) .
C9 C11 1.496(2) .
C10 H10A 0.9800 .
C10 H10B 0.9800 .
C10 H10C 0.9800 .
C11 H11A 0.9800 .
C11 H11B 0.9800 .
C11 H11C 0.9800 .
C12 C14 1.5003(18) .
C13 C15 1.3884(19) 3_665
C13 C14 1.3952(19) .
C13 H13 0.9500 .
C14 C15 1.3946(19) .
C15 C13 1.3884(19) 3_665
C15 H15 0.9500 .

loop_
_geom_hbond_atom_site_label_D
_geom_hbond_atom_site_label_H
_geom_hbond_atom_site_label_A
_geom_hbond_distance_DH
_geom_hbond_distance_HA
_geom_hbond_distance_DA
_geom_hbond_angle_DHA
_geom_hbond_site_symmetry_A
O2 H2 N1 0.84 1.76 2.5906(15) 168.4 .
N2 H2A N3 0.88 1.94 2.7907(17) 161.0 4_565
N4 H4 O1 0.88 1.97 2.8211(16) 162.1 3_666
